data_7227413
loop_
_publ_author_name
'Bullock, Samantha J.'
'Davidson, Francesca S.'
'Faulkner, Robert A.'
'Parkes, Gareth M. B.'
'Rice, Craig R.'
'Towns-Andrews, Liz'

_publ_section_title
;
 Control of metallo-supramolecular assemblies via steric, hydrogen bonding
 and argentophilic interactions; formation of a 3-dimensional polymer of
 circular helicates
;
_journal_issue 9
_journal_name_full CrystEngComm
_journal_page_first 1273
_journal_paper_doi 10.1039/C6CE02589G
_journal_volume 19
_journal_year 2017
_chemical_formula_sum 'C48 H34 Ag2 Cl8 N8 O10 S4'
_chemical_formula_weight 1510.41
_space_group_crystal_system triclinic
_space_group_IT_number 2
_space_group_name_Hall '-P 1'
_space_group_name_H-M_alt 'P -1'
_symmetry_space_group_name_Hall '-P 1'
_symmetry_space_group_name_H-M 'P -1'
_atom_sites_solution_hydrogens geom
_audit_creation_method SHELXL-2014/7
_audit_update_record
;
2016-09-27 deposited with the CCDC.
2017-01-09 downloaded from the CCDC.
;
_cell_angle_alpha 103.5510(10)
_cell_angle_beta 101.6760(10)
_cell_angle_gamma 90.4820(10)
_cell_formula_units_Z 1
_cell_length_a 7.5797(2)
_cell_length_b 10.6965(3)
_cell_length_c 17.3538(5)
_cell_measurement_reflns_used 6909
_cell_measurement_temperature 150(2)
_cell_measurement_theta_max 30.63
_cell_measurement_theta_min 2.56
_cell_volume 1337.20(6)
_computing_structure_refinement 'SHELXL-2014/7 (Sheldrick, 2014)'
_diffrn_ambient_temperature 150(2)
_diffrn_measured_fraction_theta_full 0.999
_diffrn_measured_fraction_theta_max 0.997
_diffrn_measurement_device_type 'Bruker APEX-II CCD'
_diffrn_measurement_method '\f and \w scans'
_diffrn_radiation_type MoK\a
_diffrn_radiation_wavelength 0.71073
_diffrn_reflns_av_R_equivalents 0.0438
_diffrn_reflns_av_unetI/netI 0.0468
_diffrn_reflns_Laue_measured_fraction_full 0.999
_diffrn_reflns_Laue_measured_fraction_max 0.997
_diffrn_reflns_limit_h_max 10
_diffrn_reflns_limit_h_min -10
_diffrn_reflns_limit_k_max 15
_diffrn_reflns_limit_k_min -15
_diffrn_reflns_limit_l_max 24
_diffrn_reflns_limit_l_min -24
_diffrn_reflns_number 31032
_diffrn_reflns_point_group_measured_fraction_full 0.999
_diffrn_reflns_point_group_measured_fraction_max 0.997
_diffrn_reflns_theta_full 25.242
_diffrn_reflns_theta_max 30.506
_diffrn_reflns_theta_min 1.962
_exptl_absorpt_coefficient_mu 1.356
_exptl_absorpt_correction_T_max 0.88
_exptl_absorpt_correction_T_min 0.77
_exptl_absorpt_correction_type multi-scan
_exptl_absorpt_process_details sadabs
_exptl_crystal_colour yellow
_exptl_crystal_density_diffrn 1.876
_exptl_crystal_description plate
_exptl_crystal_F_000 752
_exptl_crystal_size_max 0.200
_exptl_crystal_size_mid 0.200
_exptl_crystal_size_min 0.010
_refine_diff_density_max 1.735
_refine_diff_density_min -2.228
_refine_diff_density_rms 0.148
_refine_ls_extinction_method none
_refine_ls_goodness_of_fit_ref 1.068
_refine_ls_hydrogen_treatment constr
_refine_ls_matrix_type full
_refine_ls_number_parameters 363
_refine_ls_number_reflns 8125
_refine_ls_number_restraints 0
_refine_ls_restrained_S_all 1.068
_refine_ls_R_factor_all 0.0705
_refine_ls_R_factor_gt 0.0492
_refine_ls_shift/su_max 0.002
_refine_ls_shift/su_mean 0.000
_refine_ls_structure_factor_coef Fsqd
_refine_ls_weighting_details 'w=1/[\s^2^(Fo^2^)+(0.0715P)^2^+2.4383P] where P=(Fo^2^+2Fc^2^)/3'
_refine_ls_weighting_scheme calc
_refine_ls_wR_factor_gt 0.1297
_refine_ls_wR_factor_ref 0.1424
_reflns_Friedel_coverage 0.000
_reflns_number_gt 6239
_reflns_number_total 8125
_reflns_threshold_expression 'I > 2\s(I)'
_cod_data_source_file c6ce02589g2.cif
_cod_data_source_block mo_Sam_OHBi_ZnAg_0m_a
_cod_depositor_comments 'Adding full bibliography for 7227411--7227413.cif.'
_cod_database_code 7227413
_shelx_shelxl_version_number 2014/7
_shelx_space_group_comment
;
The symmetry employed for this shelxl refinement is uniquely defined
by the following loop, which should always be used as a source of
symmetry information in preference to the above space-group names.
They are only intended as comments.
;
_shelx_estimated_absorpt_t_min 0.773
_shelx_estimated_absorpt_t_max 0.987

loop_
_space_group_symop_operation_xyz
'x, y, z'
'-x, -y, -z'

loop_
_atom_site_label
_atom_site_type_symbol
_atom_site_fract_x
_atom_site_fract_y
_atom_site_fract_z
_atom_site_U_iso_or_equiv
_atom_site_adp_type
_atom_site_occupancy
_atom_site_site_symmetry_order
_atom_site_calc_flag
_atom_site_refinement_flags_posn
_atom_site_refinement_flags_adp
O5 O 0.0038(5) 0.1979(4) 0.7220(3) 0.0548(11) Uani 1 1 d . .
Ag1 Ag 0.33509(4) 0.33982(3) 0.78026(2) 0.02280(9) Uani 1 1 d . .
S1 S 0.85289(14) 0.23286(8) 0.18943(6) 0.02427(19) Uani 1 1 d . .
S2 S 0.65818(14) 0.45770(9) 0.73015(6) 0.0246(2) Uani 1 1 d . .
Cl1 Cl -0.00798(12) 0.11375(9) 0.77371(6) 0.02425(18) Uani 1 1 d . .
Cl2 Cl 0.3597(3) 0.21680(18) 0.16525(13) 0.0744(5) Uani 1 1 d . .
Cl3 Cl 0.4606(3) -0.03430(17) 0.09128(11) 0.0696(5) Uani 1 1 d . .
Cl4 Cl 0.1845(3) 0.0918(2) 0.00251(13) 0.0917(7) Uani 1 1 d . .
N1 N 0.4639(4) 0.1865(3) 0.70656(19) 0.0190(6) Uani 1 1 d . .
N2 N 0.6493(4) 0.3548(3) 0.58108(18) 0.0180(6) Uani 1 1 d . .
N3 N 0.7845(4) 0.4665(3) 0.24365(18) 0.0201(6) Uani 1 1 d . .
N4 N 0.7278(5) 0.5427(3) 0.10070(19) 0.0241(6) Uani 1 1 d . .
O1 O 0.6958(4) 0.3202(2) 0.43299(16) 0.0224(5) Uani 1 1 d . .
H1 H 0.6704 0.3024 0.4743 0.034 Uiso 1 1 calc R U
O2 O -0.1670(5) 0.1369(4) 0.8059(2) 0.0510(10) Uani 1 1 d . .
O3 O -0.0179(6) -0.0165(3) 0.7278(2) 0.0526(10) Uani 1 1 d . .
O4 O 0.1504(5) 0.1361(4) 0.8382(2) 0.0439(8) Uani 1 1 d . .
C1 C 0.4203(5) 0.0666(3) 0.7108(2) 0.0218(7) Uani 1 1 d . .
H1A H 0.3525 0.0569 0.7497 0.026 Uiso 1 1 calc R U
C2 C 0.4689(5) -0.0432(3) 0.6616(2) 0.0233(7) Uani 1 1 d . .
H2 H 0.4367 -0.1261 0.6672 0.028 Uiso 1 1 calc R U
C3 C 0.5650(5) -0.0299(3) 0.6042(2) 0.0235(7) Uani 1 1 d . .
H3 H 0.5974 -0.1038 0.5685 0.028 Uiso 1 1 calc R U
C4 C 0.6137(5) 0.0925(3) 0.5993(2) 0.0218(7) Uani 1 1 d . .
H4 H 0.6821 0.1039 0.5610 0.026 Uiso 1 1 calc R U
C5 C 0.5610(5) 0.1987(3) 0.6512(2) 0.0176(6) Uani 1 1 d . .
C6 C 0.6172(5) 0.3284(3) 0.6473(2) 0.0178(6) Uani 1 1 d . .
C7 C 0.7188(5) 0.5518(4) 0.6716(2) 0.0237(7) Uani 1 1 d . .
H7 H 0.7562 0.6406 0.6907 0.028 Uiso 1 1 calc R U
C8 C 0.7064(5) 0.4826(3) 0.5942(2) 0.0168(6) Uani 1 1 d . .
C9 C 0.7510(4) 0.5303(3) 0.5265(2) 0.0154(6) Uani 1 1 d . .
C10 C 0.7480(5) 0.4471(3) 0.4501(2) 0.0174(6) Uani 1 1 d . .
C11 C 0.8025(5) 0.4949(3) 0.3894(2) 0.0170(6) Uani 1 1 d . .
C12 C 0.8577(5) 0.6245(3) 0.4052(2) 0.0177(6) Uani 1 1 d . .
H12 H 0.8956 0.6561 0.3640 0.021 Uiso 1 1 calc R U
C13 C 0.8590(5) 0.7091(3) 0.4796(2) 0.0171(6) Uani 1 1 d . .
C14 C 0.8039(5) 0.6610(3) 0.5390(2) 0.0176(6) Uani 1 1 d . .
H14 H 0.8018 0.7181 0.5897 0.021 Uiso 1 1 calc R U
C15 C 0.9225(6) 0.8490(3) 0.4944(2) 0.0252(8) Uani 1 1 d . .
H15A H 0.8380 0.8910 0.4592 0.038 Uiso 1 1 calc R U
H15B H 1.0428 0.8538 0.4823 0.038 Uiso 1 1 calc R U
H15C H 0.9277 0.8926 0.5512 0.038 Uiso 1 1 calc R U
C16 C 0.8079(5) 0.4105(3) 0.3093(2) 0.0177(6) Uani 1 1 d . .
C17 C 0.8437(5) 0.2829(3) 0.2899(2) 0.0212(7) Uani 1 1 d . .
H17 H 0.8611 0.2293 0.3271 0.025 Uiso 1 1 calc R U
C18 C 0.8031(5) 0.3847(3) 0.1767(2) 0.0199(7) Uani 1 1 d . .
C19 C 0.7803(5) 0.4228(3) 0.0994(2) 0.0229(7) Uani 1 1 d . .
C20 C 0.8111(6) 0.3397(4) 0.0286(3) 0.0331(9) Uani 1 1 d . .
H20 H 0.8453 0.2545 0.0287 0.040 Uiso 1 1 calc R U
C21 C 0.7911(7) 0.3834(5) -0.0410(3) 0.0399(11) Uani 1 1 d . .
H21 H 0.8116 0.3285 -0.0896 0.048 Uiso 1 1 calc R U
C22 C 0.7412(7) 0.5072(5) -0.0397(3) 0.0365(10) Uani 1 1 d . .
H22 H 0.7281 0.5394 -0.0870 0.044 Uiso 1 1 calc R U
C23 C 0.7101(6) 0.5844(4) 0.0328(2) 0.0312(9) Uani 1 1 d . .
H23 H 0.6751 0.6697 0.0339 0.037 Uiso 1 1 calc R U
C24 C 0.2854(9) 0.0658(7) 0.0995(4) 0.0611(16) Uani 1 1 d . .
H24 H 0.1925 0.0248 0.1207 0.073 Uiso 1 1 calc R U

loop_
_atom_site_aniso_label
_atom_site_aniso_U_11
_atom_site_aniso_U_22
_atom_site_aniso_U_33
_atom_site_aniso_U_23
_atom_site_aniso_U_13
_atom_site_aniso_U_12
O5 0.043(2) 0.064(3) 0.067(3) 0.046(2) -0.0007(19) -0.0122(18)
Ag1 0.03044(16) 0.01774(13) 0.02260(15) 0.00364(9) 0.01239(11) 0.00392(10)
S1 0.0321(5) 0.0160(4) 0.0241(4) 0.0001(3) 0.0097(4) 0.0034(3)
S2 0.0353(5) 0.0211(4) 0.0173(4) 0.0019(3) 0.0090(4) -0.0072(4)
Cl1 0.0229(4) 0.0234(4) 0.0283(4) 0.0075(3) 0.0081(3) 0.0026(3)
Cl2 0.0666(11) 0.0645(10) 0.0839(12) -0.0029(9) 0.0212(9) 0.0085(8)
Cl3 0.0912(13) 0.0616(9) 0.0569(9) 0.0173(7) 0.0136(9) 0.0220(9)
Cl4 0.0974(16) 0.0960(15) 0.0724(13) 0.0288(11) -0.0137(11) 0.0121(12)
N1 0.0215(15) 0.0167(13) 0.0214(14) 0.0068(11) 0.0077(12) 0.0025(11)
N2 0.0214(14) 0.0155(12) 0.0186(14) 0.0055(10) 0.0063(11) 0.0001(10)
N3 0.0269(16) 0.0165(13) 0.0187(14) 0.0034(11) 0.0098(12) 0.0020(11)
N4 0.0322(17) 0.0236(15) 0.0172(14) 0.0042(12) 0.0080(13) 0.0014(13)
O1 0.0351(15) 0.0127(10) 0.0201(12) 0.0026(9) 0.0092(11) -0.0057(10)
O2 0.0324(18) 0.069(3) 0.052(2) 0.0024(19) 0.0223(17) 0.0034(17)
O3 0.060(2) 0.0285(16) 0.058(2) -0.0054(16) 0.0030(19) 0.0125(16)
O4 0.0361(18) 0.063(2) 0.0292(17) 0.0105(16) 0.0008(14) 0.0021(16)
C1 0.0253(18) 0.0184(15) 0.0259(18) 0.0087(13) 0.0109(15) 0.0010(13)
C2 0.0289(19) 0.0152(15) 0.0268(18) 0.0058(13) 0.0073(15) -0.0012(13)
C3 0.0264(19) 0.0161(15) 0.0272(18) 0.0019(13) 0.0076(15) 0.0013(13)
C4 0.0271(18) 0.0195(15) 0.0210(17) 0.0034(13) 0.0116(14) 0.0038(13)
C5 0.0201(16) 0.0162(14) 0.0179(16) 0.0057(12) 0.0053(13) 0.0003(12)
C6 0.0192(16) 0.0166(14) 0.0180(15) 0.0038(12) 0.0051(13) 0.0013(12)
C7 0.0298(19) 0.0198(16) 0.0214(17) 0.0030(13) 0.0079(15) -0.0054(14)
C8 0.0176(15) 0.0154(14) 0.0173(15) 0.0031(11) 0.0048(12) -0.0002(11)
C9 0.0173(15) 0.0141(13) 0.0158(15) 0.0047(11) 0.0044(12) -0.0001(11)
C10 0.0222(16) 0.0118(13) 0.0186(15) 0.0041(11) 0.0049(13) -0.0001(12)
C11 0.0204(16) 0.0132(13) 0.0182(15) 0.0040(11) 0.0056(13) 0.0023(12)
C12 0.0193(16) 0.0149(14) 0.0204(16) 0.0063(12) 0.0052(13) -0.0007(12)
C13 0.0195(16) 0.0118(13) 0.0204(16) 0.0046(12) 0.0042(13) -0.0001(11)
C14 0.0197(16) 0.0137(13) 0.0188(16) 0.0031(12) 0.0037(13) 0.0001(12)
C15 0.035(2) 0.0125(14) 0.030(2) 0.0058(13) 0.0117(16) -0.0013(14)
C16 0.0232(17) 0.0141(14) 0.0174(15) 0.0044(11) 0.0071(13) -0.0003(12)
C17 0.0257(18) 0.0146(14) 0.0239(17) 0.0041(13) 0.0071(14) 0.0008(13)
C18 0.0221(17) 0.0170(14) 0.0197(16) 0.0007(12) 0.0066(13) 0.0010(12)
C19 0.0265(18) 0.0215(16) 0.0200(17) 0.0001(13) 0.0087(14) 0.0000(14)
C20 0.045(3) 0.030(2) 0.025(2) -0.0003(16) 0.0147(18) 0.0062(18)
C21 0.052(3) 0.046(3) 0.0189(19) -0.0028(17) 0.0131(19) 0.006(2)
C22 0.047(3) 0.047(3) 0.0167(18) 0.0061(17) 0.0106(18) -0.003(2)
C23 0.041(2) 0.033(2) 0.0201(18) 0.0072(15) 0.0067(17) 0.0005(18)
C24 0.062(4) 0.070(4) 0.045(3) 0.012(3) 0.000(3) -0.010(3)

loop_
_atom_type_symbol
_atom_type_description
_atom_type_scat_dispersion_real
_atom_type_scat_dispersion_imag
_atom_type_scat_source
C C 0.0033 0.0016 'International Tables Vol C Tables 4.2.6.8 and 6.1.1.4'
H H 0.0000 0.0000 'International Tables Vol C Tables 4.2.6.8 and 6.1.1.4'
N N 0.0061 0.0033 'International Tables Vol C Tables 4.2.6.8 and 6.1.1.4'
O O 0.0106 0.0060 'International Tables Vol C Tables 4.2.6.8 and 6.1.1.4'
S S 0.1246 0.1234 'International Tables Vol C Tables 4.2.6.8 and 6.1.1.4'
Cl Cl 0.1484 0.1585 'International Tables Vol C Tables 4.2.6.8 and 6.1.1.4'
Ag Ag -0.8971 1.1015 'International Tables Vol C Tables 4.2.6.8 and 6.1.1.4'

loop_
_geom_angle_atom_site_label_1
_geom_angle_atom_site_label_2
_geom_angle_atom_site_label_3
_geom_angle
_geom_angle_site_symmetry_1
_geom_angle_site_symmetry_3
N1 Ag1 N4 154.37(12) . 2_666
N1 Ag1 N3 132.06(11) . 2_666
N4 Ag1 N3 72.21(11) 2_666 2_666
C17 S1 C18 89.84(17) . .
C7 S2 C6 89.75(18) . .
O5 Cl1 O3 109.2(3) . .
O5 Cl1 O2 109.3(3) . .
O3 Cl1 O2 109.2(3) . .
O5 Cl1 O4 109.3(2) . .
O3 Cl1 O4 109.3(2) . .
O2 Cl1 O4 110.5(2) . .
C1 N1 C5 117.5(3) . .
C1 N1 Ag1 114.8(2) . .
C5 N1 Ag1 127.1(2) . .
C6 N2 C8 111.6(3) . .
C18 N3 C16 112.3(3) . .
C18 N3 Ag1 112.6(2) . 2_666
C16 N3 Ag1 133.9(2) . 2_666
C23 N4 C19 118.6(3) . .
C23 N4 Ag1 124.4(3) . 2_666
C19 N4 Ag1 117.0(2) . 2_666
C10 O1 H1 109.5 . .
N1 C1 C2 123.5(3) . .
N1 C1 H1A 118.3 . .
C2 C1 H1A 118.3 . .
C3 C2 C1 118.6(3) . .
C3 C2 H2 120.7 . .
C1 C2 H2 120.7 . .
C2 C3 C4 119.0(3) . .
C2 C3 H3 120.5 . .
C4 C3 H3 120.5 . .
C3 C4 C5 119.2(3) . .
C3 C4 H4 120.4 . .
C5 C4 H4 120.4 . .
N1 C5 C4 122.2(3) . .
N1 C5 C6 118.9(3) . .
C4 C5 C6 119.0(3) . .
N2 C6 C5 123.0(3) . .
N2 C6 S2 113.8(3) . .
C5 C6 S2 123.2(3) . .
C8 C7 S2 110.9(3) . .
C8 C7 H7 124.6 . .
S2 C7 H7 124.6 . .
C7 C8 N2 114.0(3) . .
C7 C8 C9 126.6(3) . .
N2 C8 C9 119.4(3) . .
C14 C9 C10 118.7(3) . .
C14 C9 C8 119.5(3) . .
C10 C9 C8 121.7(3) . .
O1 C10 C11 118.1(3) . .
O1 C10 C9 122.1(3) . .
C11 C10 C9 119.7(3) . .
C12 C11 C10 119.5(3) . .
C12 C11 C16 118.8(3) . .
C10 C11 C16 121.7(3) . .
C13 C12 C11 121.9(3) . .
C13 C12 H12 119.0 . .
C11 C12 H12 119.0 . .
C14 C13 C12 118.1(3) . .
C14 C13 C15 121.9(3) . .
C12 C13 C15 120.0(3) . .
C13 C14 C9 122.0(3) . .
C13 C14 H14 119.0 . .
C9 C14 H14 119.0 . .
C13 C15 H15A 109.5 . .
C13 C15 H15B 109.5 . .
H15A C15 H15B 109.5 . .
C13 C15 H15C 109.5 . .
H15A C15 H15C 109.5 . .
H15B C15 H15C 109.5 . .
C17 C16 N3 113.3(3) . .
C17 C16 C11 129.1(3) . .
N3 C16 C11 117.5(3) . .
C16 C17 S1 110.9(3) . .
C16 C17 H17 124.5 . .
S1 C17 H17 124.5 . .
N3 C18 C19 121.5(3) . .
N3 C18 S1 113.6(3) . .
C19 C18 S1 124.8(3) . .
N4 C19 C20 121.8(4) . .
N4 C19 C18 115.8(3) . .
C20 C19 C18 122.4(4) . .
C21 C20 C19 119.0(4) . .
C21 C20 H20 120.5 . .
C19 C20 H20 120.5 . .
C20 C21 C22 119.5(4) . .
C20 C21 H21 120.3 . .
C22 C21 H21 120.3 . .
C21 C22 C23 118.5(4) . .
C21 C22 H22 120.7 . .
C23 C22 H22 120.7 . .
N4 C23 C22 122.6(4) . .
N4 C23 H23 118.7 . .
C22 C23 H23 118.7 . .
Cl3 C24 Cl2 111.5(4) . .
Cl3 C24 Cl4 110.3(4) . .
Cl2 C24 Cl4 107.8(4) . .
Cl3 C24 H24 109.0 . .
Cl2 C24 H24 109.0 . .
Cl4 C24 H24 109.0 . .

loop_
_geom_bond_atom_site_label_1
_geom_bond_atom_site_label_2
_geom_bond_distance
_geom_bond_site_symmetry_2
O5 Cl1 1.426(4) .
Ag1 N1 2.197(3) .
Ag1 N4 2.295(3) 2_666
Ag1 N3 2.360(3) 2_666
S1 C17 1.715(4) .
S1 C18 1.724(4) .
S2 C7 1.708(4) .
S2 C6 1.720(3) .
Cl1 O3 1.426(3) .
Cl1 O2 1.428(3) .
Cl1 O4 1.441(4) .
Cl2 C24 1.758(7) .
Cl3 C24 1.720(7) .
Cl4 C24 1.787(7) .
N1 C1 1.343(4) .
N1 C5 1.352(4) .
N2 C6 1.313(5) .
N2 C8 1.383(4) .
N3 C18 1.314(4) .
N3 C16 1.388(5) .
N3 Ag1 2.360(3) 2_666
N4 C23 1.337(5) .
N4 C19 1.343(5) .
N4 Ag1 2.295(3) 2_666
O1 C10 1.357(4) .
O1 H1 0.8400 .
C1 C2 1.381(5) .
C1 H1A 0.9500 .
C2 C3 1.379(5) .
C2 H2 0.9500 .
C3 C4 1.384(5) .
C3 H3 0.9500 .
C4 C5 1.390(4) .
C4 H4 0.9500 .
C5 C6 1.468(5) .
C7 C8 1.357(5) .
C7 H7 0.9500 .
C8 C9 1.482(5) .
C9 C14 1.405(4) .
C9 C10 1.409(5) .
C10 C11 1.403(5) .
C11 C12 1.392(5) .
C11 C16 1.478(5) .
C12 C13 1.391(5) .
C12 H12 0.9500 .
C13 C14 1.385(5) .
C13 C15 1.514(5) .
C14 H14 0.9500 .
C15 H15A 0.9800 .
C15 H15B 0.9800 .
C15 H15C 0.9800 .
C16 C17 1.370(5) .
C17 H17 0.9500 .
C18 C19 1.470(5) .
C19 C20 1.400(5) .
C20 C21 1.376(7) .
C20 H20 0.9500 .
C21 C22 1.377(7) .
C21 H21 0.9500 .
C22 C23 1.399(6) .
C22 H22 0.9500 .
C23 H23 0.9500 .
C24 H24 1.0000 .
